data_7107770
loop_
_publ_author_name
'Chou-Fu Sheu'
'Che-Hsiu Shih'
'Kunihisa Sugimoto'
'Bing-Ming Cheng'
'Masaki Takata'
'Yu Wang'

_publ_section_title
;
 A long-lived photo-induced metastable state of linkage isomerization
 accompanied with a spin transition
;
_journal_name_full Chem.Commun.
_journal_page_first 5715
_journal_paper_doi 10.1039/c2cc31326j
_journal_volume 48
_journal_year 2012
_chemical_formula_moiety 'C26 H20 Fe N14 S2'
_chemical_formula_sum 'C26 H20 Fe N14 S2'
_chemical_formula_weight 648.53
_chemical_melting_point ?
_chemical_name_common Fe(abpt)2(NCS)2
_chemical_name_systematic
;
?
;
_space_group_IT_number 14
_symmetry_cell_setting monoclinic
_symmetry_space_group_name_Hall '-P 2ybc'
_symmetry_space_group_name_H-M 'P 1 21/c 1'
_atom_sites_solution_hydrogens geom
_atom_sites_solution_primary direct
_atom_sites_solution_secondary difmap
_audit_creation_method SHELXL-97
_cell_angle_alpha 90.00
_cell_angle_beta 107.5972(7)
_cell_angle_gamma 90.00
_cell_formula_units_Z 4
_cell_length_a 10.79060(20)
_cell_length_b 15.68846(20)
_cell_length_c 16.9891(7)
_cell_measurement_reflns_used 17433
_cell_measurement_temperature 20(2)
_cell_measurement_theta_max 18.2
_cell_measurement_theta_min 1.2
_cell_volume 2741.47(13)
_computing_cell_refinement 'RAPID AUTO'
_computing_data_collection 'RAPID AUTO'
_computing_data_reduction 'RAPID AUTO'
_computing_structure_refinement 'SHELXL-97 (Sheldrick, 1997)'
_computing_structure_solution 'SHELXS-97 (Sheldrick, 1990)'
_diffrn_ambient_temperature 20(2)
_diffrn_measured_fraction_theta_full 0.990
_diffrn_measured_fraction_theta_max 0.990
_diffrn_measurement_device_type 'Rigaku RAXIS RAPID IP'
_diffrn_measurement_method Oscillation
_diffrn_radiation_monochromator graphite
_diffrn_radiation_source synchrotron
_diffrn_radiation_type synchrotron
_diffrn_radiation_wavelength 0.49812
_diffrn_reflns_av_R_equivalents 0.0379
_diffrn_reflns_av_sigmaI/netI 0.0327
_diffrn_reflns_limit_h_max 17
_diffrn_reflns_limit_h_min -17
_diffrn_reflns_limit_k_max 26
_diffrn_reflns_limit_k_min -26
_diffrn_reflns_limit_l_max 28
_diffrn_reflns_limit_l_min -28
_diffrn_reflns_number 47941
_diffrn_reflns_theta_full 24.53
_diffrn_reflns_theta_max 24.53
_diffrn_reflns_theta_min 1.67
_exptl_absorpt_coefficient_mu 0.285
_exptl_absorpt_correction_T_max 0.825
_exptl_absorpt_correction_T_min 0.760
_exptl_absorpt_correction_type empirical
_exptl_absorpt_process_details 'multi-scan (2001 Higashi)'
_exptl_crystal_colour red
_exptl_crystal_density_diffrn 1.571
_exptl_crystal_density_meas ?
_exptl_crystal_density_method 'not measured'
_exptl_crystal_description block
_exptl_crystal_F_000 1328
_exptl_crystal_size_max 0.10
_exptl_crystal_size_mid 0.07
_exptl_crystal_size_min 0.07
_refine_diff_density_max 0.687
_refine_diff_density_min -0.668
_refine_diff_density_rms 0.078
_refine_ls_extinction_method none
_refine_ls_goodness_of_fit_ref 1.051
_refine_ls_hydrogen_treatment mixed
_refine_ls_matrix_type full
_refine_ls_number_parameters 407
_refine_ls_number_reflns 13154
_refine_ls_number_restraints 0
_refine_ls_restrained_S_all 1.051
_refine_ls_R_factor_all 0.0313
_refine_ls_R_factor_gt 0.0287
_refine_ls_shift/su_max 0.003
_refine_ls_shift/su_mean 0.000
_refine_ls_structure_factor_coef Fsqd
_refine_ls_weighting_details 'calc w=1/[\s^2^(Fo^2^)+(0.0371P)^2^+1.1129P] where P=(Fo^2^+2Fc^2^)/3'
_refine_ls_weighting_scheme calc
_refine_ls_wR_factor_gt 0.0790
_refine_ls_wR_factor_ref 0.0814
_reflns_number_gt 12100
_reflns_number_total 13154
_reflns_threshold_expression >2sigma(I)
_cod_data_source_file c2cc31326j.txt
_cod_data_source_block gs
_cod_depositor_comments
;
The following automatic conversions were performed:

'_chemical_melting_point' value 'not measured' was changed to '?' -
the value is undefined or not given.

Automatic conversion script
Id: cif_fix_values 1715 2011-07-08 13:25:40Z adriana 

The following automatic conversions were performed:

'_exptl_crystal_density_meas' value 'not measured' was changed to '?'
- the value is perceived as not measured.

Automatic conversion script
Id: cif_fix_values 3008 2015-01-20 13:52:24Z robertas 
;
_cod_database_code 7107770

loop_
_symmetry_equiv_pos_as_xyz
'x, y, z'
'-x, y+1/2, -z+1/2'
'-x, -y, -z'
'x, -y-1/2, z-1/2'

loop_
_atom_site_label
_atom_site_type_symbol
_atom_site_fract_x
_atom_site_fract_y
_atom_site_fract_z
_atom_site_U_iso_or_equiv
_atom_site_adp_type
_atom_site_occupancy
_atom_site_symmetry_multiplicity
_atom_site_calc_flag
_atom_site_refinement_flags
Fe1 Fe 1.0000 0.0000 0.0000 0.00517(3) Uani 1 2 d S
S1 S 1.434818(19) 0.049302(14) 0.167871(12) 0.01149(4) Uani 1 1 d .
N1 N 0.99384(6) -0.10140(4) 0.06964(4) 0.00673(9) Uani 1 1 d .
N2 N 0.92017(6) 0.05303(4) 0.07892(4) 0.00685(9) Uani 1 1 d .
N3 N 1.17544(7) 0.02436(4) 0.07066(4) 0.00837(10) Uani 1 1 d .
N4 N 0.87595(6) 0.13162(4) 0.09272(4) 0.00731(9) Uani 1 1 d .
N5 N 0.70375(7) 0.17164(4) 0.24293(4) 0.00893(10) Uani 1 1 d .
N6 N 0.83113(6) 0.03871(4) 0.17769(4) 0.00693(9) Uani 1 1 d .
N7 N 0.79001(7) -0.00155(4) 0.23980(4) 0.00984(11) Uani 1 1 d .
H1N H 0.7155(18) 0.0244(12) 0.2400(11) 0.031(4) Uiso 1 1 d .
H2N H 0.8490(19) 0.0161(11) 0.2876(12) 0.031(4) Uiso 1 1 d .
C1 C 1.04076(7) -0.17913(4) 0.06269(4) 0.00796(11) Uani 1 1 d .
H1A H 1.0830 -0.1879 0.0231 0.010 Uiso 1 1 calc R
C2 C 1.02895(8) -0.24741(4) 0.11229(5) 0.00869(11) Uani 1 1 d .
H2A H 1.0622 -0.3007 0.1055 0.010 Uiso 1 1 calc R
C3 C 0.96687(8) -0.23500(5) 0.17207(5) 0.00886(11) Uani 1 1 d .
H3A H 0.9572 -0.2799 0.2054 0.011 Uiso 1 1 calc R
C4 C 0.91945(7) -0.15433(5) 0.18122(5) 0.00854(11) Uani 1 1 d .
H4B H 0.8784 -0.1440 0.2212 0.010 Uiso 1 1 calc R
C5 C 0.93501(7) -0.08967(4) 0.12926(4) 0.00689(10) Uani 1 1 d .
C6 C 0.89330(7) -0.00205(4) 0.13024(4) 0.00666(11) Uani 1 1 d .
C7 C 0.82280(7) 0.12223(4) 0.15306(4) 0.00707(10) Uani 1 1 d .
C8 C 0.76550(7) 0.19215(5) 0.18769(4) 0.00721(10) Uani 1 1 d .
C9 C 0.77881(8) 0.27559(5) 0.16308(5) 0.00963(11) Uani 1 1 d .
H9A H 0.8191 0.2868 0.1229 0.012 Uiso 1 1 calc R
C10 C 0.73064(8) 0.34148(5) 0.19979(5) 0.01064(12) Uani 1 1 d .
H10A H 0.7391 0.3979 0.1853 0.013 Uiso 1 1 calc R
C11 C 0.66940(8) 0.32168(5) 0.25882(5) 0.01059(12) Uani 1 1 d .
H11A H 0.6383 0.3645 0.2857 0.013 Uiso 1 1 calc R
C12 C 0.65602(8) 0.23633(5) 0.27655(5) 0.01062(12) Uani 1 1 d .
H12A H 0.6113 0.2233 0.3140 0.013 Uiso 1 1 calc R
C13 C 1.28319(7) 0.03326(5) 0.11156(5) 0.00861(11) Uani 1 1 d .
Fe2 Fe 1.0000 0.0000 0.5000 0.00533(3) Uani 1 2 d S
S2 S 1.169617(19) 0.067055(12) 0.272469(11) 0.00860(4) Uani 1 1 d .
N8 N 0.86921(6) -0.09918(4) 0.42718(4) 0.00711(9) Uani 1 1 d .
N9 N 0.81161(6) 0.05897(4) 0.46085(4) 0.00750(10) Uani 1 1 d .
N10 N 1.04456(7) 0.03973(4) 0.39286(4) 0.01051(11) Uani 1 1 d .
N11 N 0.76109(6) 0.13378(4) 0.47896(4) 0.00813(10) Uani 1 1 d .
N12 N 0.42166(7) 0.16490(5) 0.45626(4) 0.01024(11) Uani 1 1 d .
N13 N 0.60037(6) 0.04707(4) 0.41640(4) 0.00750(10) Uani 1 1 d .
N14 N 0.47521(7) 0.01260(5) 0.37927(4) 0.01026(11) Uani 1 1 d .
H3N H 0.4221(15) 0.0427(10) 0.3993(10) 0.020(4) Uiso 1 1 d .
H4N H 0.4536(16) 0.0224(10) 0.3246(10) 0.022(4) Uiso 1 1 d .
C14 C 0.90670(7) -0.17607(5) 0.40901(5) 0.00863(11) Uani 1 1 d .
H14A H 0.9948 -0.1894 0.4269 0.010 Uiso 1 1 calc R
C15 C 0.81959(8) -0.23716(5) 0.36452(5) 0.01028(12) Uani 1 1 d .
H15A H 0.8487 -0.2902 0.3531 0.012 Uiso 1 1 calc R
C16 C 0.68843(8) -0.21682(5) 0.33771(5) 0.01130(12) Uani 1 1 d .
H16A H 0.6280 -0.2564 0.3081 0.014 Uiso 1 1 calc R
C17 C 0.64770(8) -0.13668(5) 0.35542(5) 0.01004(12) Uani 1 1 d .
H17A H 0.5602 -0.1217 0.3375 0.012 Uiso 1 1 calc R
C18 C 0.74089(7) -0.07980(4) 0.40048(4) 0.00715(10) Uani 1 1 d .
C19 C 0.71481(7) 0.00673(4) 0.42432(4) 0.00700(11) Uani 1 1 d .
C20 C 0.63329(7) 0.12592(5) 0.45170(4) 0.00757(11) Uani 1 1 d .
C21 C 0.54161(7) 0.19171(5) 0.45994(4) 0.00851(11) Uani 1 1 d .
C22 C 0.58176(8) 0.27644(5) 0.47231(5) 0.01157(12) Uani 1 1 d .
H22A H 0.6652 0.2924 0.4732 0.014 Uiso 1 1 calc R
C23 C 0.49349(9) 0.33634(6) 0.48318(6) 0.01458(14) Uani 1 1 d .
H23A H 0.5171 0.3933 0.4924 0.017 Uiso 1 1 calc R
C24 C 0.36932(8) 0.30964(6) 0.48007(5) 0.01411(14) Uani 1 1 d .
H24A H 0.3086 0.3483 0.4876 0.017 Uiso 1 1 calc R
C25 C 0.33767(8) 0.22391(6) 0.46544(5) 0.01252(13) Uani 1 1 d .
H25A H 0.2536 0.2067 0.4618 0.015 Uiso 1 1 calc R
C26 C 1.09877(7) 0.05118(5) 0.34317(5) 0.00845(11) Uani 1 1 d .

loop_
_atom_site_aniso_label
_atom_site_aniso_U_11
_atom_site_aniso_U_22
_atom_site_aniso_U_33
_atom_site_aniso_U_23
_atom_site_aniso_U_13
_atom_site_aniso_U_12
Fe1 0.00606(6) 0.00435(6) 0.00501(6) 0.00003(4) 0.00152(5) -0.00021(4)
S1 0.00710(7) 0.01527(8) 0.01099(8) 0.00226(6) 0.00106(6) -0.00093(6)
N1 0.0076(2) 0.0058(2) 0.0065(2) -0.00024(17) 0.00181(18) -0.00003(18)
N2 0.0081(2) 0.0052(2) 0.0072(2) 0.00031(17) 0.00216(19) 0.00034(18)
N3 0.0097(2) 0.0073(2) 0.0081(2) -0.00006(18) 0.0027(2) -0.00052(19)
N4 0.0088(2) 0.0057(2) 0.0079(2) -0.00028(17) 0.00314(19) 0.00071(18)
N5 0.0098(2) 0.0090(2) 0.0089(2) 0.00001(19) 0.0041(2) 0.00116(19)
N6 0.0084(2) 0.0062(2) 0.0070(2) 0.00079(17) 0.00344(19) 0.00025(18)
N7 0.0118(3) 0.0105(3) 0.0091(2) 0.00327(19) 0.0060(2) 0.0012(2)
C1 0.0096(3) 0.0055(2) 0.0087(3) 0.0001(2) 0.0027(2) 0.0004(2)
C2 0.0102(3) 0.0061(3) 0.0094(3) 0.0007(2) 0.0024(2) -0.0001(2)
C3 0.0106(3) 0.0063(2) 0.0094(3) 0.0013(2) 0.0027(2) -0.0006(2)
C4 0.0102(3) 0.0070(3) 0.0088(3) 0.0014(2) 0.0035(2) -0.0002(2)
C5 0.0073(3) 0.0060(2) 0.0070(2) 0.00038(19) 0.0017(2) -0.0002(2)
C6 0.0076(3) 0.0059(2) 0.0066(2) 0.00036(18) 0.0023(2) 0.00047(19)
C7 0.0076(3) 0.0062(2) 0.0073(2) 0.00046(19) 0.0022(2) 0.0004(2)
C8 0.0075(3) 0.0067(2) 0.0072(2) -0.00043(19) 0.0018(2) 0.0007(2)
C9 0.0107(3) 0.0073(3) 0.0114(3) 0.0013(2) 0.0041(2) 0.0009(2)
C10 0.0108(3) 0.0075(3) 0.0132(3) -0.0002(2) 0.0030(2) 0.0012(2)
C11 0.0109(3) 0.0094(3) 0.0109(3) -0.0011(2) 0.0025(2) 0.0029(2)
C12 0.0122(3) 0.0106(3) 0.0098(3) 0.0001(2) 0.0045(2) 0.0027(2)
C13 0.0097(3) 0.0077(3) 0.0086(3) 0.0006(2) 0.0029(2) -0.0001(2)
Fe2 0.00541(6) 0.00513(6) 0.00557(6) -0.00004(4) 0.00183(5) 0.00000(4)
S2 0.00944(7) 0.00912(7) 0.00812(7) 0.00111(5) 0.00399(6) 0.00083(5)
N8 0.0074(2) 0.0065(2) 0.0076(2) -0.00018(17) 0.00247(19) 0.00045(18)
N9 0.0073(2) 0.0058(2) 0.0092(2) -0.00144(18) 0.00218(19) 0.00030(18)
N10 0.0126(3) 0.0101(3) 0.0097(2) 0.0004(2) 0.0046(2) -0.0002(2)
N11 0.0076(2) 0.0065(2) 0.0100(2) -0.00117(18) 0.00219(19) 0.00146(18)
N12 0.0085(2) 0.0127(3) 0.0095(2) 0.0006(2) 0.0026(2) 0.0029(2)
N13 0.0058(2) 0.0070(2) 0.0090(2) -0.00088(18) 0.00127(19) 0.00022(18)
N14 0.0059(2) 0.0111(3) 0.0124(3) -0.0012(2) 0.0006(2) -0.0008(2)
C14 0.0093(3) 0.0072(3) 0.0097(3) -0.0004(2) 0.0034(2) 0.0010(2)
C15 0.0117(3) 0.0071(3) 0.0119(3) -0.0018(2) 0.0035(2) 0.0000(2)
C16 0.0112(3) 0.0085(3) 0.0132(3) -0.0030(2) 0.0022(2) -0.0013(2)
C17 0.0087(3) 0.0084(3) 0.0121(3) -0.0021(2) 0.0016(2) -0.0011(2)
C18 0.0073(3) 0.0063(2) 0.0077(2) -0.0003(2) 0.0021(2) 0.0002(2)
C19 0.0065(3) 0.0063(2) 0.0077(2) -0.00016(19) 0.0014(2) 0.00048(19)
C20 0.0077(3) 0.0066(2) 0.0080(2) -0.0004(2) 0.0019(2) 0.0012(2)
C21 0.0086(3) 0.0088(3) 0.0077(2) -0.0005(2) 0.0018(2) 0.0023(2)
C22 0.0109(3) 0.0095(3) 0.0134(3) -0.0025(2) 0.0024(2) 0.0021(2)
C23 0.0145(3) 0.0118(3) 0.0153(3) -0.0040(3) 0.0012(3) 0.0046(3)
C24 0.0128(3) 0.0156(3) 0.0125(3) -0.0028(3) 0.0017(3) 0.0070(3)
C25 0.0100(3) 0.0166(3) 0.0107(3) -0.0002(2) 0.0027(2) 0.0049(3)
C26 0.0095(3) 0.0070(3) 0.0085(3) -0.0002(2) 0.0021(2) 0.0003(2)

loop_
_atom_type_symbol
_atom_type_description
_atom_type_scat_dispersion_real
_atom_type_scat_dispersion_imag
_atom_type_scat_source
C C 0.0007 0.0007 'International Tables Vol C Tables 4.2.6.8 and 6.1.1.4'
H H 0.0000 0.0000 'International Tables Vol C Tables 4.2.6.8 and 6.1.1.4'
N N 0.0018 0.0015 'International Tables Vol C Tables 4.2.6.8 and 6.1.1.4'
S S 0.0662 0.0602 'International Tables Vol C Tables 4.2.6.8 and 6.1.1.4'
Fe Fe 0.2560 0.4380 'International Tables Vol C Tables 4.2.6.8 and 6.1.1.4'

loop_
_geom_angle_atom_site_label_1
_geom_angle_atom_site_label_2
_geom_angle_atom_site_label_3
_geom_angle
_geom_angle_site_symmetry_1
_geom_angle_site_symmetry_3
N3 Fe1 N3 180.00(5) 3_755 .
N3 Fe1 N2 87.66(3) 3_755 .
N3 Fe1 N2 92.34(3) . .
N3 Fe1 N2 92.34(3) 3_755 3_755
N3 Fe1 N2 87.66(3) . 3_755
N2 Fe1 N2 180.00(4) . 3_755
N3 Fe1 N1 89.50(3) 3_755 3_755
N3 Fe1 N1 90.50(3) . 3_755
N2 Fe1 N1 99.53(3) . 3_755
N2 Fe1 N1 80.47(3) 3_755 3_755
N3 Fe1 N1 90.50(3) 3_755 .
N3 Fe1 N1 89.50(3) . .
N2 Fe1 N1 80.47(3) . .
N2 Fe1 N1 99.53(3) 3_755 .
N1 Fe1 N1 180.00(4) 3_755 .
C1 N1 C5 117.55(6) . .
C1 N1 Fe1 126.33(5) . .
C5 N1 Fe1 116.12(5) . .
C6 N2 N4 108.61(6) . .
C6 N2 Fe1 113.52(5) . .
N4 N2 Fe1 137.70(5) . .
C13 N3 Fe1 175.14(6) . .
C7 N4 N2 106.70(6) . .
C12 N5 C8 116.83(7) . .
C6 N6 C7 105.55(6) . .
C6 N6 N7 123.90(6) . .
C7 N6 N7 130.53(6) . .
N6 N7 H1N 106.4(12) . .
N6 N7 H2N 103.7(12) . .
H1N N7 H2N 104.0(16) . .
N1 C1 C2 122.76(7) . .
N1 C1 H1A 118.6 . .
C2 C1 H1A 118.6 . .
C3 C2 C1 119.15(7) . .
C3 C2 H2A 120.4 . .
C1 C2 H2A 120.4 . .
C2 C3 C4 118.96(7) . .
C2 C3 H3A 120.5 . .
C4 C3 H3A 120.5 . .
C5 C4 C3 118.32(7) . .
C5 C4 H4B 120.8 . .
C3 C4 H4B 120.8 . .
N1 C5 C4 123.23(7) . .
N1 C5 C6 110.69(6) . .
C4 C5 C6 126.07(7) . .
N2 C6 N6 109.34(6) . .
N2 C6 C5 118.85(6) . .
N6 C6 C5 131.78(6) . .
N4 C7 N6 109.79(6) . .
N4 C7 C8 124.10(6) . .
N6 C7 C8 126.11(6) . .
N5 C8 C9 123.49(7) . .
N5 C8 C7 117.33(6) . .
C9 C8 C7 119.17(6) . .
C10 C9 C8 118.56(7) . .
C10 C9 H9A 120.7 . .
C8 C9 H9A 120.7 . .
C9 C10 C11 118.78(7) . .
C9 C10 H10A 120.6 . .
C11 C10 H10A 120.6 . .
C12 C11 C10 118.30(7) . .
C12 C11 H11A 120.8 . .
C10 C11 H11A 120.8 . .
N5 C12 C11 123.94(7) . .
N5 C12 H12A 118.0 . .
C11 C12 H12A 118.0 . .
N3 C13 S1 177.95(7) . .
N10 Fe2 N10 180.0 . 3_756
N10 Fe2 N9 92.68(3) . .
N10 Fe2 N9 87.32(3) 3_756 .
N10 Fe2 N9 87.32(3) . 3_756
N10 Fe2 N9 92.68(3) 3_756 3_756
N9 Fe2 N9 180.00(4) . 3_756
N10 Fe2 N8 90.08(3) . 3_756
N10 Fe2 N8 89.92(3) 3_756 3_756
N9 Fe2 N8 104.74(2) . 3_756
N9 Fe2 N8 75.26(2) 3_756 3_756
N10 Fe2 N8 89.92(3) . .
N10 Fe2 N8 90.08(3) 3_756 .
N9 Fe2 N8 75.26(2) . .
N9 Fe2 N8 104.74(2) 3_756 .
N8 Fe2 N8 180.00(2) 3_756 .
C14 N8 C18 118.35(6) . .
C14 N8 Fe2 125.26(5) . .
C18 N8 Fe2 116.38(5) . .
C19 N9 N11 108.95(6) . .
C19 N9 Fe2 114.64(5) . .
N11 N9 Fe2 134.77(5) . .
C26 N10 Fe2 162.73(7) . .
C20 N11 N9 106.60(6) . .
C25 N12 C21 117.06(7) . .
C19 N13 C20 105.61(6) . .
C19 N13 N14 125.70(6) . .
C20 N13 N14 128.69(6) . .
N13 N14 H3N 105.4(10) . .
N13 N14 H4N 108.1(11) . .
H3N N14 H4N 108.0(14) . .
N8 C14 C15 122.93(7) . .
N8 C14 H14A 118.5 . .
C15 C14 H14A 118.5 . .
C16 C15 C14 118.29(7) . .
C16 C15 H15A 120.9 . .
C14 C15 H15A 120.9 . .
C15 C16 C17 119.58(7) . .
C15 C16 H16A 120.2 . .
C17 C16 H16A 120.2 . .
C18 C17 C16 118.39(7) . .
C18 C17 H17A 120.8 . .
C16 C17 H17A 120.8 . .
N8 C18 C17 122.47(7) . .
N8 C18 C19 112.14(6) . .
C17 C18 C19 125.39(7) . .
N9 C19 N13 108.83(6) . .
N9 C19 C18 120.76(7) . .
N13 C19 C18 130.40(7) . .
N11 C20 N13 109.99(6) . .
N11 C20 C21 124.33(7) . .
N13 C20 C21 125.66(7) . .
N12 C21 C22 123.80(7) . .
N12 C21 C20 116.33(7) . .
C22 C21 C20 119.86(7) . .
C23 C22 C21 118.07(8) . .
C23 C22 H22A 121.0 . .
C21 C22 H22A 121.0 . .
C24 C23 C22 118.87(8) . .
C24 C23 H23A 120.6 . .
C22 C23 H23A 120.6 . .
C23 C24 C25 118.69(7) . .
C23 C24 H24A 120.7 . .
C25 C24 H24A 120.7 . .
N12 C25 C24 123.48(8) . .
N12 C25 H25A 118.3 . .
C24 C25 H25A 118.3 . .
N10 C26 S2 178.35(7) . .

loop_
_geom_bond_atom_site_label_1
_geom_bond_atom_site_label_2
_geom_bond_distance
_geom_bond_site_symmetry_2
Fe1 N3 1.9485(7) 3_755
Fe1 N3 1.9485(7) .
Fe1 N2 1.9825(6) .
Fe1 N2 1.9825(6) 3_755
Fe1 N1 1.9956(6) 3_755
Fe1 N1 1.9956(6) .
S1 C13 1.6459(8) .
N1 C1 1.3392(9) .
N1 C5 1.3609(9) .
N2 C6 1.3204(9) .
N2 N4 1.3677(9) .
N3 C13 1.1687(10) .
N4 C7 1.3255(9) .
N5 C12 1.3414(10) .
N5 C8 1.3440(9) .
N6 C6 1.3549(9) .
N6 C7 1.3702(9) .
N6 N7 1.4114(9) .
N7 H1N 0.902(18) .
N7 H2N 0.910(19) .
C1 C2 1.3924(10) .
C1 H1A 0.9300 .
C2 C3 1.3890(11) .
C2 H2A 0.9300 .
C3 C4 1.3914(11) .
C3 H3A 0.9300 .
C4 C5 1.3877(10) .
C4 H4B 0.9300 .
C5 C6 1.4482(10) .
C7 C8 1.4668(10) .
C8 C9 1.3948(10) .
C9 C10 1.3870(11) .
C9 H9A 0.9300 .
C10 C11 1.3927(11) .
C10 H10A 0.9300 .
C11 C12 1.3896(11) .
C11 H11A 0.9300 .
C12 H12A 0.9300 .
Fe2 N10 2.1124(7) .
Fe2 N10 2.1124(7) 3_756
Fe2 N9 2.1478(6) .
Fe2 N9 2.1478(6) 3_756
Fe2 N8 2.2108(6) 3_756
Fe2 N8 2.2108(6) .
S2 C26 1.6261(8) .
N8 C14 1.3378(9) .
N8 C18 1.3549(10) .
N9 C19 1.3251(10) .
N9 N11 1.3678(9) .
N10 C26 1.1771(10) .
N11 C20 1.3211(10) .
N12 C25 1.3372(10) .
N12 C21 1.3443(10) .
N13 C19 1.3576(10) .
N13 C20 1.3738(10) .
N13 N14 1.4139(9) .
N14 H3N 0.886(16) .
N14 H4N 0.900(16) .
C14 C15 1.3942(11) .
C14 H14A 0.9300 .
C15 C16 1.3865(12) .
C15 H15A 0.9300 .
C16 C17 1.3944(11) .
C16 H16A 0.9300 .
C17 C18 1.3885(10) .
C17 H17A 0.9300 .
C18 C19 1.4680(10) .
C20 C21 1.4654(10) .
C21 C22 1.3942(11) .
C22 C23 1.3896(11) .
C22 H22A 0.9300 .
C23 C24 1.3895(13) .
C23 H23A 0.9300 .
C24 C25 1.3914(13) .
C24 H24A 0.9300 .
C25 H25A 0.9300 .
